data_7133416
loop_
_publ_author_name
'Li, Kai'
'Zhao, Zhengxing'
'Qin, Wenling'
'Liu, Yidong'
'Yan, Hailong'

_publ_section_title
;
 Catalytic asymmetric construction of bridged bicyclo[<i>m</i>.3.1] rings
 using an intramolecular Diels-Alder reaction.
;
_journal_issue 71
_journal_name_full 'Chemical communications (Cambridge, England)'
_journal_page_first 9570
_journal_page_last 9573
_journal_paper_doi 10.1039/d4cc02850c
_journal_volume 60
_journal_year 2024
_chemical_absolute_configuration ad
_chemical_formula_moiety 'C22 H17 Br O'
_chemical_formula_sum 'C22 H17 Br O'
_chemical_formula_weight 377.26
_space_group_crystal_system orthorhombic
_space_group_IT_number 19
_space_group_name_Hall 'P 2ac 2ab'
_space_group_name_H-M_alt 'P 21 21 21'
_atom_sites_solution_hydrogens geom
_atom_sites_solution_primary dual
_audit_creation_date 2021-11-17
_audit_creation_method
;
Olex2 1.5
(compiled 2021.10.07 svn.r9718050b for OlexSys, GUI svn.r6410)
;
_audit_update_record
;
2022-02-11 deposited with the CCDC.	2024-07-23 downloaded from the CCDC.
;
_cell_angle_alpha 90
_cell_angle_beta 90
_cell_angle_gamma 90
_cell_formula_units_Z 4
_cell_length_a 5.5950(3)
_cell_length_b 10.2307(4)
_cell_length_c 29.7158(12)
_cell_measurement_reflns_used 2301
_cell_measurement_temperature 293(2)
_cell_measurement_theta_max 25.5810
_cell_measurement_theta_min 3.9530
_cell_volume 1700.96(13)
_computing_cell_refinement 'CrysAlisPro 1.171.41.117a (Rigaku OD, 2021)'
_computing_data_collection 'CrysAlisPro 1.171.41.117a (Rigaku OD, 2021)'
_computing_data_reduction 'CrysAlisPro 1.171.41.117a (Rigaku OD, 2021)'
_computing_molecular_graphics 'Olex2 1.5 (Dolomanov et al., 2009)'
_computing_publication_material 'Olex2 1.5 (Dolomanov et al., 2009)'
_computing_structure_refinement 'SHELXL 2018/3 (Sheldrick, 2015)'
_computing_structure_solution 'SHELXT 2018/2 (Sheldrick, 2018)'
_diffrn_ambient_temperature 293(2)
_diffrn_detector 'CCD plate'
_diffrn_detector_area_resol_mean 16.0892
_diffrn_detector_type Eos
_diffrn_measured_fraction_theta_full 0.997
_diffrn_measured_fraction_theta_max 0.888
_diffrn_measurement_details
;
List of Runs (angles in degrees, time in seconds):

  # Type    Start    End  Width  t~exp~   \w     \q     \k     \f   Frames
#--------------------------------------------------------------------------
  1  \w    -78.00   5.00   1.00    7.89    --  -18.78 -38.00 120.00   83
  2  \w    -91.00   6.00   1.00    7.89    --  -18.78 -38.00-150.00   97
;
_diffrn_measurement_device 'four-circle diffractometer'
_diffrn_measurement_device_type 'SuperNova, Single source at offset/far, Eos'
_diffrn_measurement_method '\w scans'
_diffrn_orient_matrix_type 'CrysAlisPro convention (1999,Acta A55,543-557)'
_diffrn_orient_matrix_UB_11 0.0091933000
_diffrn_orient_matrix_UB_12 -0.0566252000
_diffrn_orient_matrix_UB_13 0.0136688000
_diffrn_orient_matrix_UB_21 -0.0526910000
_diffrn_orient_matrix_UB_22 -0.0378812000
_diffrn_orient_matrix_UB_23 -0.0173429000
_diffrn_orient_matrix_UB_31 0.1149600000
_diffrn_orient_matrix_UB_32 -0.0128964000
_diffrn_orient_matrix_UB_33 -0.0090470000
_diffrn_radiation_monochromator mirror
_diffrn_radiation_probe x-ray
_diffrn_radiation_type 'Mo K\a'
_diffrn_radiation_wavelength 0.71073
_diffrn_reflns_av_R_equivalents 0.0283
_diffrn_reflns_av_unetI/netI 0.0627
_diffrn_reflns_Laue_measured_fraction_full 0.997
_diffrn_reflns_Laue_measured_fraction_max 0.888
_diffrn_reflns_limit_h_max 3
_diffrn_reflns_limit_h_min -7
_diffrn_reflns_limit_k_max 5
_diffrn_reflns_limit_k_min -13
_diffrn_reflns_limit_l_max 37
_diffrn_reflns_limit_l_min -37
_diffrn_reflns_number 6328
_diffrn_reflns_point_group_measured_fraction_full 0.998
_diffrn_reflns_point_group_measured_fraction_max 0.851
_diffrn_reflns_theta_full 25.242
_diffrn_reflns_theta_max 29.010
_diffrn_reflns_theta_min 3.706
_diffrn_source 'micro-focus sealed X-ray tube'
_diffrn_source_type 'SuperNova (Mo) X-ray Source'
_exptl_absorpt_coefficient_mu 2.421
_exptl_absorpt_correction_T_max 1.00000
_exptl_absorpt_correction_T_min 0.83072
_exptl_absorpt_correction_type multi-scan
_exptl_absorpt_process_details
;
CrysAlisPro 1.171.41.117a (Rigaku Oxford Diffraction, 2021)
Empirical absorption correction using spherical harmonics,
implemented in SCALE3 ABSPACK scaling algorithm.
;
_exptl_crystal_colour 'clear light colourless'
_exptl_crystal_colour_lustre clear
_exptl_crystal_colour_modifier light
_exptl_crystal_colour_primary colourless
_exptl_crystal_density_diffrn 1.473
_exptl_crystal_description block
_exptl_crystal_F_000 768
_exptl_crystal_size_max 0.25
_exptl_crystal_size_mid 0.24
_exptl_crystal_size_min 0.24
_refine_diff_density_max 0.295
_refine_diff_density_min -0.383
_refine_diff_density_rms 0.059
_refine_ls_abs_structure_details
;
 Flack x determined using 917 quotients [(I+)-(I-)]/[(I+)+(I-)]
 (Parsons, Flack and Wagner, Acta Cryst. B69 (2013) 249-259).
;
_refine_ls_abs_structure_Flack -0.005(7)
_refine_ls_extinction_method none
_refine_ls_goodness_of_fit_ref 1.065
_refine_ls_hydrogen_treatment constr
_refine_ls_matrix_type full
_refine_ls_number_parameters 218
_refine_ls_number_reflns 3859
_refine_ls_number_restraints 0
_refine_ls_restrained_S_all 1.065
_refine_ls_R_factor_all 0.0673
_refine_ls_R_factor_gt 0.0436
_refine_ls_shift/su_max 0.001
_refine_ls_shift/su_mean 0.000
_refine_ls_structure_factor_coef Fsqd
_refine_ls_weighting_details 'w=1/[\s^2^(Fo^2^)+(0.0192P)^2^] where P=(Fo^2^+2Fc^2^)/3'
_refine_ls_weighting_scheme calc
_refine_ls_wR_factor_gt 0.0664
_refine_ls_wR_factor_ref 0.0772
_reflns_Friedel_coverage 0.649
_reflns_Friedel_fraction_full 1.000
_reflns_Friedel_fraction_max 0.800
_reflns_number_gt 2981
_reflns_number_total 3859
_reflns_threshold_expression 'I > 2\s(I)'
_cod_data_source_file d4cc02850c2.cif
_cod_data_source_block 20211117-zzx-934
_cod_depositor_comments 'Adding full bibliography for 7133411--7133420.cif.'
_cod_database_code 7133416
_shelx_shelxl_version_number 2018/3
_chemical_oxdiff_formula 'C22 H17 Br O'
_shelx_space_group_comment
;
The symmetry employed for this shelxl refinement is uniquely defined
by the following loop, which should always be used as a source of
symmetry information in preference to the above space-group names.
They are only intended as comments.
;
_olex2_refinement_description
;
1. Fixed Uiso
 At 1.2 times of:
  All C(H) groups, All C(H,H) groups
 At 1.5 times of:
  All C(H,H,H) groups
2.a Ternary CH refined with riding coordinates:
 C18(H18)
2.b Secondary CH2 refined with riding coordinates:
 C19(H19A,H19B), C20(H20A,H20B)
2.c Aromatic/amide H refined with riding coordinates:
 C4(H4), C10(H10), C16(H16), C3(H3), C13(H13), C11(H11), C15(H15), C12(H12),
 C22(H22)
2.d Idealised Me refined as rotating group:
 C1(H1A,H1B,H1C)
;
_olex2_submission_special_instructions 'No special instructions were received'
_oxdiff_exptl_absorpt_empirical_details
;
Empirical correction (ABSPACK) includes:
- Absorption correction using spherical harmonics
- Frame scaling
;
_oxdiff_exptl_absorpt_empirical_full_max 1.091
_oxdiff_exptl_absorpt_empirical_full_min 0.901

loop_
_space_group_symop_operation_xyz
'x, y, z'
'-x+1/2, -y, z+1/2'
'-x, y+1/2, -z+1/2'
'x+1/2, -y+1/2, -z'

loop_
_atom_site_label
_atom_site_type_symbol
_atom_site_fract_x
_atom_site_fract_y
_atom_site_fract_z
_atom_site_U_iso_or_equiv
_atom_site_adp_type
_atom_site_occupancy
_atom_site_site_symmetry_order
_atom_site_calc_flag
_atom_site_refinement_flags_posn
_atom_site_refinement_flags_adp
_atom_site_refinement_flags_occupancy
_atom_site_disorder_assembly
_atom_site_disorder_group
Br1 Br 0.44847(10) 0.72428(5) 0.62542(2) 0.05189(17) Uani 1 1 d . . . . .
O1 O 0.6792(5) 0.2685(3) 0.62496(10) 0.0445(7) Uani 1 1 d . . . . .
C5 C 0.2494(8) 0.5513(4) 0.69174(14) 0.0359(11) Uani 1 1 d . . . . .
C17 C 0.6549(8) 0.3367(4) 0.58504(15) 0.0351(11) Uani 1 1 d . . . . .
C9 C 0.4686(8) 0.4948(4) 0.53511(14) 0.0320(10) Uani 1 1 d . . . . .
C6 C 0.3137(8) 0.5608(4) 0.64309(14) 0.0355(11) Uani 1 1 d . . . . .
C4 C 0.0721(9) 0.6248(4) 0.71182(15) 0.0459(12) Uani 1 1 d . . . . .
H4 H -0.008547 0.687594 0.695021 0.055 Uiso 1 1 calc R U . . .
C7 C 0.3281(7) 0.4544(4) 0.61759(14) 0.0330(10) Uani 1 1 d . . . . .
C19 C 0.2621(8) 0.3242(4) 0.63789(13) 0.0345(11) Uani 1 1 d . . . . .
H19A H 0.209918 0.263003 0.614972 0.041 Uiso 1 1 calc R U . . .
H19B H 0.136988 0.333647 0.660259 0.041 Uiso 1 1 calc R U . . .
C10 C 0.2860(9) 0.5828(4) 0.52409(14) 0.0397(12) Uani 1 1 d . . . . .
H10 H 0.169653 0.602408 0.545406 0.048 Uiso 1 1 calc R U . . .
C16 C 0.8217(8) 0.3040(5) 0.55126(15) 0.0424(13) Uani 1 1 d . . . . .
H16 H 0.935482 0.239499 0.556500 0.051 Uiso 1 1 calc R U . . .
C18 C 0.4955(7) 0.2806(5) 0.65928(14) 0.0414(11) Uani 1 1 d . . . . .
H18 H 0.471005 0.194812 0.673209 0.050 Uiso 1 1 calc R U . . .
C8 C 0.4854(7) 0.4321(4) 0.57804(13) 0.0313(10) Uani 1 1 d . . . . .
C3 C 0.0126(10) 0.6065(4) 0.75662(15) 0.0503(14) Uani 1 1 d . . . . .
H3 H -0.109105 0.655777 0.769510 0.060 Uiso 1 1 calc R U . . .
C14 C 0.6429(8) 0.4637(5) 0.50164(14) 0.0361(11) Uani 1 1 d . . . . .
C13 C 0.6290(9) 0.5281(5) 0.45921(15) 0.0478(14) Uani 1 1 d . . . . .
H13 H 0.743604 0.510792 0.437341 0.057 Uiso 1 1 calc R U . . .
C20 C 0.5771(9) 0.3781(4) 0.69612(15) 0.0452(12) Uani 1 1 d . . . . .
H20A H 0.657264 0.329593 0.719764 0.054 Uiso 1 1 calc R U . . .
H20B H 0.692929 0.437614 0.683079 0.054 Uiso 1 1 calc R U . . .
C11 C 0.2753(10) 0.6406(5) 0.48261(15) 0.0460(13) Uani 1 1 d . . . . .
H11 H 0.151064 0.697721 0.475854 0.055 Uiso 1 1 calc R U . . .
C2 C 0.1332(9) 0.5152(5) 0.78218(16) 0.0460(14) Uani 1 1 d . . . . .
C1 C 0.0638(11) 0.4935(5) 0.83128(14) 0.0638(16) Uani 1 1 d . . . . .
H1A H 0.087638 0.572845 0.847913 0.096 Uiso 1 1 calc R U . . .
H1B H 0.161414 0.425489 0.843863 0.096 Uiso 1 1 calc R U . . .
H1C H -0.101279 0.468353 0.832955 0.096 Uiso 1 1 calc R U . . .
C21 C 0.3767(8) 0.4580(5) 0.71709(15) 0.0406(12) Uani 1 1 d . . . . .
C15 C 0.8154(9) 0.3672(5) 0.51101(15) 0.0435(13) Uani 1 1 d . . . . .
H15 H 0.927783 0.346121 0.489118 0.052 Uiso 1 1 calc R U . . .
C12 C 0.4511(11) 0.6140(5) 0.45028(15) 0.0516(14) Uani 1 1 d . . . . .
H12 H 0.445614 0.655667 0.422481 0.062 Uiso 1 1 calc R U . . .
C22 C 0.3138(10) 0.4424(5) 0.76257(15) 0.0459(13) Uani 1 1 d . . . . .
H22 H 0.395658 0.381538 0.779958 0.055 Uiso 1 1 calc R U . . .

loop_
_atom_site_aniso_label
_atom_site_aniso_U_11
_atom_site_aniso_U_22
_atom_site_aniso_U_33
_atom_site_aniso_U_23
_atom_site_aniso_U_13
_atom_site_aniso_U_12
Br1 0.0783(4) 0.0386(2) 0.0387(3) 0.0030(2) 0.0050(3) -0.0082(3)
O1 0.0411(17) 0.0492(19) 0.0431(17) 0.007(2) -0.0011(16) 0.0153(16)
C5 0.041(3) 0.038(3) 0.029(2) 0.001(2) 0.002(2) -0.001(2)
C17 0.035(3) 0.035(3) 0.035(3) -0.003(2) -0.006(2) 0.002(2)
C9 0.033(2) 0.035(2) 0.028(2) -0.0055(18) -0.002(2) -0.003(2)
C6 0.039(3) 0.033(3) 0.035(3) 0.001(2) 0.003(2) 0.004(2)
C4 0.057(3) 0.040(3) 0.041(3) 0.003(2) 0.004(3) 0.008(3)
C7 0.029(2) 0.037(3) 0.034(3) 0.007(2) -0.0020(19) 0.001(2)
C19 0.033(3) 0.037(3) 0.034(3) 0.0008(19) -0.0008(19) 0.000(2)
C10 0.050(3) 0.042(3) 0.027(3) -0.003(2) -0.003(2) 0.003(3)
C16 0.037(3) 0.051(3) 0.039(3) -0.014(2) -0.003(2) 0.006(3)
C18 0.042(3) 0.041(3) 0.041(3) 0.009(2) 0.001(2) 0.008(3)
C8 0.029(3) 0.034(2) 0.032(2) -0.0026(18) -0.0002(19) -0.004(2)
C3 0.061(4) 0.043(3) 0.047(3) -0.006(2) 0.018(3) 0.004(3)
C14 0.037(3) 0.041(3) 0.031(3) -0.008(2) -0.002(2) -0.007(2)
C13 0.055(4) 0.060(4) 0.029(3) -0.011(2) 0.009(2) -0.009(3)
C20 0.042(3) 0.056(3) 0.038(3) 0.004(2) -0.008(2) 0.008(3)
C11 0.055(3) 0.050(3) 0.034(3) 0.005(2) -0.010(2) 0.000(3)
C2 0.068(4) 0.036(3) 0.034(3) -0.005(2) 0.005(3) -0.010(3)
C1 0.104(5) 0.050(3) 0.037(3) 0.002(2) 0.022(3) -0.006(4)
C21 0.044(3) 0.045(3) 0.033(3) 0.003(2) 0.000(2) 0.001(3)
C15 0.038(3) 0.057(3) 0.036(3) -0.015(2) 0.007(2) -0.002(3)
C12 0.074(4) 0.056(3) 0.025(2) -0.002(2) -0.005(3) -0.008(4)
C22 0.063(3) 0.043(3) 0.031(3) 0.003(2) -0.004(2) -0.002(3)

loop_
_atom_type_symbol
_atom_type_description
_atom_type_scat_dispersion_real
_atom_type_scat_dispersion_imag
_atom_type_scat_source
C C 0.0033 0.0016 'International Tables Vol C Tables 4.2.6.8 and 6.1.1.4'
H H 0.0000 0.0000 'International Tables Vol C Tables 4.2.6.8 and 6.1.1.4'
Br Br -0.2901 2.4595 'International Tables Vol C Tables 4.2.6.8 and 6.1.1.4'
O O 0.0106 0.0060 'International Tables Vol C Tables 4.2.6.8 and 6.1.1.4'

loop_
_geom_angle_atom_site_label_1
_geom_angle_atom_site_label_2
_geom_angle_atom_site_label_3
_geom_angle
_geom_angle_site_symmetry_1
_geom_angle_site_symmetry_3
_geom_angle_publ_flag
C17 O1 C18 119.3(3) . . ?
C4 C5 C6 123.8(4) . . ?
C4 C5 C21 120.1(4) . . ?
C21 C5 C6 116.1(4) . . ?
O1 C17 C16 115.2(4) . . ?
C8 C17 O1 123.7(4) . . ?
C8 C17 C16 121.1(4) . . ?
C10 C9 C8 123.0(4) . . ?
C10 C9 C14 118.6(4) . . ?
C14 C9 C8 118.4(4) . . ?
C5 C6 Br1 114.8(3) . . ?
C7 C6 Br1 122.5(3) . . ?
C7 C6 C5 120.9(4) . . ?
C5 C4 H4 119.5 . . ?
C5 C4 C3 120.9(5) . . ?
C3 C4 H4 119.5 . . ?
C6 C7 C19 118.7(4) . . ?
C6 C7 C8 127.8(4) . . ?
C8 C7 C19 109.0(4) . . ?
C7 C19 H19A 111.3 . . ?
C7 C19 H19B 111.3 . . ?
C7 C19 C18 102.5(4) . . ?
H19A C19 H19B 109.2 . . ?
C18 C19 H19A 111.3 . . ?
C18 C19 H19B 111.3 . . ?
C9 C10 H10 119.3 . . ?
C11 C10 C9 121.3(5) . . ?
C11 C10 H10 119.3 . . ?
C17 C16 H16 120.1 . . ?
C15 C16 C17 119.7(5) . . ?
C15 C16 H16 120.1 . . ?
O1 C18 C19 109.8(3) . . ?
O1 C18 H18 108.6 . . ?
O1 C18 C20 110.0(4) . . ?
C19 C18 H18 108.6 . . ?
C19 C18 C20 111.1(4) . . ?
C20 C18 H18 108.6 . . ?
C17 C8 C9 119.9(4) . . ?
C17 C8 C7 113.4(4) . . ?
C9 C8 C7 126.7(4) . . ?
C4 C3 H3 119.9 . . ?
C2 C3 C4 120.2(5) . . ?
C2 C3 H3 119.9 . . ?
C13 C14 C9 118.4(4) . . ?
C15 C14 C9 119.1(4) . . ?
C15 C14 C13 122.4(4) . . ?
C14 C13 H13 119.5 . . ?
C12 C13 C14 120.9(4) . . ?
C12 C13 H13 119.5 . . ?
C18 C20 H20A 108.6 . . ?
C18 C20 H20B 108.6 . . ?
H20A C20 H20B 107.6 . . ?
C21 C20 C18 114.7(4) . . ?
C21 C20 H20A 108.6 . . ?
C21 C20 H20B 108.6 . . ?
C10 C11 H11 119.9 . . ?
C10 C11 C12 120.2(5) . . ?
C12 C11 H11 119.9 . . ?
C3 C2 C1 120.0(5) . . ?
C3 C2 C22 119.3(5) . . ?
C22 C2 C1 120.6(5) . . ?
C2 C1 H1A 109.5 . . ?
C2 C1 H1B 109.5 . . ?
C2 C1 H1C 109.5 . . ?
H1A C1 H1B 109.5 . . ?
H1A C1 H1C 109.5 . . ?
H1B C1 H1C 109.5 . . ?
C5 C21 C20 121.2(4) . . ?
C22 C21 C5 117.6(4) . . ?
C22 C21 C20 121.2(4) . . ?
C16 C15 C14 121.7(4) . . ?
C16 C15 H15 119.2 . . ?
C14 C15 H15 119.2 . . ?
C13 C12 C11 120.5(4) . . ?
C13 C12 H12 119.8 . . ?
C11 C12 H12 119.8 . . ?
C2 C22 C21 121.8(5) . . ?
C2 C22 H22 119.1 . . ?
C21 C22 H22 119.1 . . ?

loop_
_geom_bond_atom_site_label_1
_geom_bond_atom_site_label_2
_geom_bond_distance
_geom_bond_site_symmetry_2
_geom_bond_publ_flag
Br1 C6 1.908(5) . ?
O1 C17 1.383(5) . ?
O1 C18 1.453(5) . ?
C5 C6 1.493(5) . ?
C5 C4 1.380(6) . ?
C5 C21 1.410(6) . ?
C17 C16 1.411(6) . ?
C17 C8 1.376(6) . ?
C9 C10 1.401(6) . ?
C9 C8 1.431(5) . ?
C9 C14 1.429(6) . ?
C6 C7 1.329(6) . ?
C4 H4 0.9300 . ?
C4 C3 1.385(6) . ?
C7 C19 1.508(5) . ?
C7 C8 1.486(5) . ?
C19 H19A 0.9700 . ?
C19 H19B 0.9700 . ?
C19 C18 1.520(6) . ?
C10 H10 0.9300 . ?
C10 C11 1.368(6) . ?
C16 H16 0.9300 . ?
C16 C15 1.360(6) . ?
C18 H18 0.9800 . ?
C18 C20 1.550(6) . ?
C3 H3 0.9300 . ?
C3 C2 1.380(6) . ?
C14 C13 1.424(6) . ?
C14 C15 1.409(6) . ?
C13 H13 0.9300 . ?
C13 C12 1.354(7) . ?
C20 H20A 0.9700 . ?
C20 H20B 0.9700 . ?
C20 C21 1.521(6) . ?
C11 H11 0.9300 . ?
C11 C12 1.402(7) . ?
C2 C1 1.526(6) . ?
C2 C22 1.384(7) . ?
C1 H1A 0.9600 . ?
C1 H1B 0.9600 . ?
C1 H1C 0.9600 . ?
C21 C22 1.406(6) . ?
C15 H15 0.9300 . ?
C12 H12 0.9300 . ?
C22 H22 0.9300 . ?

loop_
_geom_torsion_atom_site_label_1
_geom_torsion_atom_site_label_2
_geom_torsion_atom_site_label_3
_geom_torsion_atom_site_label_4
_geom_torsion
_geom_torsion_site_symmetry_1
_geom_torsion_site_symmetry_2
_geom_torsion_site_symmetry_3
_geom_torsion_site_symmetry_4
_geom_torsion_publ_flag
Br1 C6 C7 C19 167.7(3) . . . . ?
Br1 C6 C7 C8 14.2(7) . . . . ?
O1 C17 C16 C15 -178.9(4) . . . . ?
O1 C17 C8 C9 -178.1(4) . . . . ?
O1 C17 C8 C7 -0.5(6) . . . . ?
O1 C18 C20 C21 146.5(4) . . . . ?
C5 C6 C7 C19 4.1(7) . . . . ?
C5 C6 C7 C8 -149.5(4) . . . . ?
C5 C4 C3 C2 1.1(8) . . . . ?
C5 C21 C22 C2 0.1(7) . . . . ?
C17 O1 C18 C19 22.5(5) . . . . ?
C17 O1 C18 C20 -100.0(4) . . . . ?
C17 C16 C15 C14 -1.1(7) . . . . ?
C9 C10 C11 C12 -1.0(8) . . . . ?
C9 C14 C13 C12 -1.8(7) . . . . ?
C9 C14 C15 C16 -0.8(7) . . . . ?
C6 C5 C4 C3 176.6(5) . . . . ?
C6 C5 C21 C20 3.4(7) . . . . ?
C6 C5 C21 C22 -177.3(4) . . . . ?
C6 C7 C19 C18 -86.7(5) . . . . ?
C6 C7 C8 C17 113.8(5) . . . . ?
C6 C7 C8 C9 -68.8(7) . . . . ?
C4 C5 C6 Br1 65.9(5) . . . . ?
C4 C5 C6 C7 -129.2(5) . . . . ?
C4 C5 C21 C20 -178.4(4) . . . . ?
C4 C5 C21 C22 0.9(7) . . . . ?
C4 C3 C2 C1 -178.8(5) . . . . ?
C4 C3 C2 C22 -0.1(8) . . . . ?
C7 C19 C18 O1 -60.5(4) . . . . ?
C7 C19 C18 C20 61.4(4) . . . . ?
C19 C7 C8 C17 -41.8(5) . . . . ?
C19 C7 C8 C9 135.6(4) . . . . ?
C19 C18 C20 C21 24.6(6) . . . . ?
C10 C9 C8 C17 173.4(4) . . . . ?
C10 C9 C8 C7 -3.9(7) . . . . ?
C10 C9 C14 C13 2.7(6) . . . . ?
C10 C9 C14 C15 -174.7(4) . . . . ?
C10 C11 C12 C13 2.0(8) . . . . ?
C16 C17 C8 C9 3.3(6) . . . . ?
C16 C17 C8 C7 -179.1(4) . . . . ?
C18 O1 C17 C16 -170.8(4) . . . . ?
C18 O1 C17 C8 10.5(6) . . . . ?
C18 C20 C21 C5 -66.7(6) . . . . ?
C18 C20 C21 C22 114.0(5) . . . . ?
C8 C17 C16 C15 -0.2(7) . . . . ?
C8 C9 C10 C11 -179.8(4) . . . . ?
C8 C9 C14 C13 -178.8(4) . . . . ?
C8 C9 C14 C15 3.8(6) . . . . ?
C8 C7 C19 C18 71.4(4) . . . . ?
C3 C2 C22 C21 -0.5(7) . . . . ?
C14 C9 C10 C11 -1.3(7) . . . . ?
C14 C9 C8 C17 -5.1(6) . . . . ?
C14 C9 C8 C7 177.7(4) . . . . ?
C14 C13 C12 C11 -0.6(8) . . . . ?
C13 C14 C15 C16 -178.0(4) . . . . ?
C20 C21 C22 C2 179.4(5) . . . . ?
C1 C2 C22 C21 178.2(5) . . . . ?
C21 C5 C6 Br1 -115.9(4) . . . . ?
C21 C5 C6 C7 48.9(6) . . . . ?
C21 C5 C4 C3 -1.5(7) . . . . ?
C15 C14 C13 C12 175.5(5) . . . . ?
